data_1001744
loop_
_publ_author_name
'Morgenstern-Badarau, I'
'Michel, A'

_publ_section_title
;
Sur l'existence d'un oxyhydroxyde double de fer(III) et d'etain(IV)
;
_journal_coden_ASTM JINCAO
_journal_name_full 'Journal of Inorganic and Nuclear Chemistry'
_journal_page_first 1400
_journal_page_last 1402
_journal_paper_doi 10.1016/0022-1902(76)80168-6
_journal_volume 38
_journal_year 1976
_chemical_compound_source 'synthetic from solution'
_chemical_formula_structural 'Fe Sn O (O H)5'
_chemical_formula_sum 'Fe H5 O6 Sn'
_chemical_name_mineral 'Jeanbandyite oxidized'
_chemical_name_systematic 'Iron(III) tin(IV) oxide pentahydroxide'
_space_group_IT_number 201
_symmetry_cell_setting cubic
_symmetry_space_group_name_Hall '-P 2ab 2bc 3'
_symmetry_space_group_name_H-M 'P n -3 :2'
_cell_angle_alpha 90
_cell_angle_beta 90
_cell_angle_gamma 90
_cell_formula_units_Z 4
_cell_length_a 7.629(2)
_cell_length_b 7.629(2)
_cell_length_c 7.629(2)
_cell_volume 444.0
_exptl_crystal_density_meas 3.81
_refine_ls_R_factor_all 0.042
_cod_original_sg_symbol_H-M 'P n -3 Z'
_cod_original_formula_sum 'H5 Fe O6 Sn'
_cod_database_code 1001744

loop_
_symmetry_equiv_pos_as_xyz
x,y,z
x,1/2-y,1/2-z
1/2-x,y,1/2-z
1/2-x,1/2-y,z
y,z,x
1/2-y,1/2-z,x
y,1/2-z,1/2-x
1/2-y,z,1/2-x
z,x,y
1/2-z,x,1/2-y
1/2-z,1/2-x,y
z,1/2-x,1/2-y
-x,-y,-z
-x,1/2+y,1/2+z
1/2+x,-y,1/2+z
1/2+x,1/2+y,-z
-y,-z,-x
1/2+y,1/2+z,-x
-y,1/2+z,1/2+x
1/2+y,-z,1/2+x
-z,-x,-y
1/2+z,-x,1/2+y
1/2+z,1/2+x,-y
-z,1/2+x,1/2+y

loop_
_atom_site_label
_atom_site_type_symbol
_atom_site_symmetry_multiplicity
_atom_site_Wyckoff_symbol
_atom_site_fract_x
_atom_site_fract_y
_atom_site_fract_z
_atom_site_occupancy
_atom_site_attached_hydrogens
_atom_site_calc_flag
Sn1 Sn4+ 4 c 0.5 0.5 0.5 1. 0 d
Fe1 Fe3+ 4 b 0. 0. 0. 1. 0 d
O1 O2- 24 h 0.068(3) 0.068(3) 0.251(5) 1. 0 d
H1 H1+ 24 h -1. -1. -1. 0.83 0 dum

loop_
_atom_type_symbol
_atom_type_oxidation_number
Sn4+ 4.000
Fe3+ 3.000
O2- -2.000
H1+ 1.000
